data_7127875
loop_
_publ_author_name
'Guo, Shu-Ting'
'Cui, Peng-Fei'
'Yuan, Run-Ze'
'Jin, Guo-Xin'

_publ_section_title
;
 Transition metal-mediated B(4)-H hydroxylation/halogenation of
 o-carboranes bearing a 2-pyridylsulfenyl ligand.
;
_journal_issue 19
_journal_name_full 'Chemical communications (Cambridge, England)'
_journal_page_first 2412
_journal_page_last 2415
_journal_paper_doi 10.1039/d0cc08290b
_journal_volume 57
_journal_year 2021
_chemical_formula_sum 'C8 H17 B10 N O S'
_chemical_formula_weight 283.38
_space_group_crystal_system orthorhombic
_space_group_IT_number 33
_space_group_name_Hall 'P 2c -2n'
_space_group_name_H-M_alt 'P n a 21'
_atom_sites_solution_hydrogens mixed
_audit_creation_method SHELXL-2016/6
_audit_update_record
;
2020-10-18 deposited with the CCDC.	2021-01-29 downloaded from the CCDC.
;
_cell_angle_alpha 90
_cell_angle_beta 90
_cell_angle_gamma 90
_cell_formula_units_Z 4
_cell_length_a 13.0313(7)
_cell_length_b 12.7774(7)
_cell_length_c 9.0470(4)
_cell_measurement_reflns_used 1305
_cell_measurement_temperature 296(2)
_cell_measurement_theta_max 30.74
_cell_measurement_theta_min 4.22
_cell_volume 1506.38(13)
_computing_cell_refinement 'Bruker SAINT'
_computing_data_collection 'Bruker APEX2'
_computing_data_reduction 'Bruker SAINT'
_computing_molecular_graphics 'Bruker SHELXTL'
_computing_publication_material 'Bruker SHELXTL'
_computing_structure_refinement 'SHELXL-2016/6 (Sheldrick, 2016)'
_computing_structure_solution 'SHELXT 2014/5 (Sheldrick, 2014)'
_diffrn_ambient_temperature 296(2)
_diffrn_measured_fraction_theta_full 0.997
_diffrn_measured_fraction_theta_max 0.996
_diffrn_measurement_device_type 'Bruker APEX-II CCD'
_diffrn_measurement_method '\f and \w scans'
_diffrn_radiation_type GaK\a
_diffrn_radiation_wavelength 1.34138
_diffrn_reflns_av_R_equivalents 0.0795
_diffrn_reflns_av_unetI/netI 0.0814
_diffrn_reflns_Laue_measured_fraction_full 0.997
_diffrn_reflns_Laue_measured_fraction_max 0.996
_diffrn_reflns_limit_h_max 16
_diffrn_reflns_limit_h_min -15
_diffrn_reflns_limit_k_max 15
_diffrn_reflns_limit_k_min -15
_diffrn_reflns_limit_l_max 11
_diffrn_reflns_limit_l_min -9
_diffrn_reflns_number 10291
_diffrn_reflns_point_group_measured_fraction_full 0.915
_diffrn_reflns_point_group_measured_fraction_max 0.889
_diffrn_reflns_theta_full 53.594
_diffrn_reflns_theta_max 57.051
_diffrn_reflns_theta_min 5.212
_exptl_absorpt_coefficient_mu 1.150
_exptl_absorpt_correction_T_max 0.751
_exptl_absorpt_correction_T_min 0.590
_exptl_absorpt_correction_type multi-scan
_exptl_absorpt_process_details sadabs
_exptl_crystal_colour colourless
_exptl_crystal_density_diffrn 1.250
_exptl_crystal_description block
_exptl_crystal_F_000 584
_exptl_crystal_size_max 0.370
_exptl_crystal_size_mid 0.140
_exptl_crystal_size_min 0.120
_refine_diff_density_max 0.252
_refine_diff_density_min -0.295
_refine_diff_density_rms 0.055
_refine_ls_abs_structure_details
; 
 Flack x determined using 745 quotients [(I+)-(I-)]/[(I+)+(I-)] 
 (Parsons, Flack and Wagner, Acta Cryst. B69 (2013) 249-259). 
;
_refine_ls_abs_structure_Flack 0.00(2)
_refine_ls_extinction_method none
_refine_ls_goodness_of_fit_ref 1.049
_refine_ls_hydrogen_treatment mixed
_refine_ls_matrix_type full
_refine_ls_number_parameters 195
_refine_ls_number_reflns 2745
_refine_ls_number_restraints 2
_refine_ls_restrained_S_all 1.049
_refine_ls_R_factor_all 0.0653
_refine_ls_R_factor_gt 0.0397
_refine_ls_shift/su_max 0.003
_refine_ls_shift/su_mean 0.000
_refine_ls_structure_factor_coef Fsqd
_refine_ls_weighting_details 'w=1/[\s^2^(Fo^2^)+(0.0437P)^2^+0.0594P] where P=(Fo^2^+2Fc^2^)/3'
_refine_ls_weighting_scheme calc
_refine_ls_wR_factor_gt 0.0941
_refine_ls_wR_factor_ref 0.1042
_reflns_Friedel_coverage 0.674
_reflns_Friedel_fraction_full 0.821
_reflns_Friedel_fraction_max 0.766
_reflns_number_gt 2282
_reflns_number_total 2745
_reflns_threshold_expression 'I > 2\s(I)'
_cod_data_source_file d0cc08290b2.cif
_cod_data_source_block ga_90513da_a
_cod_depositor_comments 'Adding full bibliography for 7127874--7127881.cif.'
_cod_database_code 7127875
_shelx_shelxl_version_number 2016/6
_shelx_space_group_comment
; 
The symmetry employed for this shelxl refinement is uniquely defined 
by the following loop, which should always be used as a source of 
symmetry information in preference to the above space-group names. 
They are only intended as comments. 
;
_shelx_estimated_absorpt_t_min 0.676
_shelx_estimated_absorpt_t_max 0.874

loop_
_space_group_symop_operation_xyz
'x, y, z'
'-x, -y, z+1/2'
'x+1/2, -y+1/2, z'
'-x+1/2, y+1/2, z+1/2'

loop_
_atom_site_label
_atom_site_type_symbol
_atom_site_fract_x
_atom_site_fract_y
_atom_site_fract_z
_atom_site_U_iso_or_equiv
_atom_site_adp_type
_atom_site_occupancy
_atom_site_site_symmetry_order
_atom_site_calc_flag
_atom_site_refinement_flags_posn
_atom_site_refinement_flags_adp
_atom_site_refinement_flags_occupancy
_atom_site_disorder_assembly
_atom_site_disorder_group
S1 S 0.83111(5) 0.63856(7) 0.32363(9) 0.0460(3) Uani 1 1 d . . . . .
O1 O 0.7317(2) 0.44982(19) 0.5533(3) 0.0497(6) Uani 1 1 d D . . . .
H1 H 0.700(3) 0.471(3) 0.481(5) 0.060(13) Uiso 1 1 d D . . . .
N1 N 0.6398(2) 0.5611(2) 0.3165(4) 0.0460(6) Uani 1 1 d . . . . .
C1 C 0.8313(2) 0.6347(2) 0.5202(3) 0.0318(7) Uani 1 1 d . . . . .
C2 C 0.8252(3) 0.7495(3) 0.6176(4) 0.0465(9) Uani 1 1 d . . . . .
B3 B 0.7265(3) 0.6623(3) 0.6267(4) 0.0397(8) Uani 1 1 d . . . . .
H3 H 0.649986 0.678334 0.580525 0.048 Uiso 1 1 calc R U . . .
B4 B 0.7813(3) 0.5310(3) 0.6219(4) 0.0368(8) Uani 1 1 d . . . . .
B5 B 0.9178(3) 0.5531(3) 0.6011(4) 0.0403(8) Uani 1 1 d . . . . .
H5 H 0.965657 0.496992 0.539867 0.048 Uiso 1 1 calc R U . . .
B6 B 0.9418(3) 0.6891(4) 0.5916(4) 0.0458(9) Uani 1 1 d . . . . .
H6 H 1.003538 0.721896 0.522783 0.055 Uiso 1 1 calc R U . . .
B7 B 0.9064(4) 0.7452(4) 0.7633(5) 0.0520(11) Uani 1 1 d . . . . .
H7 H 0.946307 0.813979 0.808376 0.062 Uiso 1 1 calc R U . . .
B8 B 0.7737(3) 0.7283(4) 0.7866(5) 0.0518(11) Uani 1 1 d . . . . .
H8 H 0.727084 0.785772 0.847357 0.062 Uiso 1 1 calc R U . . .
B9 B 0.7470(3) 0.5921(3) 0.7936(4) 0.0436(9) Uani 1 1 d . . . . .
H9 H 0.682625 0.561317 0.859213 0.052 Uiso 1 1 calc R U . . .
B10 B 0.8665(3) 0.5247(3) 0.7769(4) 0.0392(8) Uani 1 1 d . . . . .
H10 H 0.880746 0.449488 0.832502 0.047 Uiso 1 1 calc R U . . .
B11 B 0.9651(3) 0.6198(3) 0.7567(5) 0.0452(10) Uani 1 1 d . . . . .
H11 H 1.043355 0.606675 0.798100 0.054 Uiso 1 1 calc R U . . .
B12 B 0.8597(3) 0.6431(3) 0.8767(4) 0.0458(10) Uani 1 1 d . . . . .
H12 H 0.869321 0.644336 0.997526 0.055 Uiso 1 1 calc R U . . .
C3 C 0.8054(4) 0.8503(3) 0.5334(6) 0.0736(14) Uani 1 1 d . . . . .
H3A H 0.805018 0.836129 0.429177 0.110 Uiso 1 1 calc R U . . .
H3B H 0.858605 0.899903 0.555495 0.110 Uiso 1 1 calc R U . . .
H3C H 0.740221 0.878619 0.562271 0.110 Uiso 1 1 calc R U . . .
C4 C 0.6994(3) 0.6400(3) 0.2724(4) 0.0388(8) Uani 1 1 d . . . . .
C5 C 0.6664(3) 0.7195(3) 0.1803(4) 0.0478(9) Uani 1 1 d . . . . .
H5A H 0.710312 0.773560 0.153185 0.057 Uiso 1 1 calc R U . . .
C6 C 0.5669(3) 0.7165(4) 0.1300(4) 0.0616(11) Uani 1 1 d . . . . .
H6A H 0.542392 0.768277 0.067008 0.074 Uiso 1 1 calc R U . . .
C7 C 0.5046(3) 0.6364(3) 0.1739(5) 0.0622(12) Uani 1 1 d . . . . .
H7A H 0.437150 0.632579 0.140625 0.075 Uiso 1 1 calc R U . . .
C8 C 0.5427(3) 0.5616(3) 0.2675(5) 0.0558(10) Uani 1 1 d . . . . .
H8A H 0.499015 0.508484 0.298742 0.067 Uiso 1 1 calc R U . . .

loop_
_atom_site_aniso_label
_atom_site_aniso_U_11
_atom_site_aniso_U_22
_atom_site_aniso_U_33
_atom_site_aniso_U_23
_atom_site_aniso_U_13
_atom_site_aniso_U_12
S1 0.0387(4) 0.0698(6) 0.0296(4) 0.0073(4) -0.0027(4) -0.0062(4)
O1 0.0630(15) 0.0351(13) 0.0510(14) 0.0035(12) -0.0152(13) -0.0118(11)
N1 0.0427(13) 0.0404(16) 0.0548(16) 0.0019(17) -0.0061(15) -0.0068(11)
C1 0.0321(15) 0.0354(18) 0.0280(14) 0.0018(12) -0.0037(11) -0.0026(12)
C2 0.061(2) 0.0320(19) 0.0459(19) 0.0017(16) -0.0164(16) -0.0035(15)
B3 0.0398(19) 0.039(2) 0.041(2) -0.0018(17) -0.0030(16) 0.0044(15)
B4 0.0369(17) 0.036(2) 0.0375(18) 0.0038(16) -0.0031(15) -0.0007(15)
B5 0.0347(17) 0.050(2) 0.0364(17) 0.0026(17) -0.0017(15) 0.0055(17)
B6 0.0371(18) 0.059(3) 0.0410(19) 0.0089(18) -0.0090(16) -0.0189(19)
B7 0.070(3) 0.043(2) 0.044(2) 0.0001(19) -0.0248(19) -0.011(2)
B8 0.062(3) 0.049(3) 0.044(2) -0.0118(19) -0.0085(19) 0.015(2)
B9 0.0385(18) 0.053(2) 0.039(2) 0.0046(17) 0.0039(15) 0.0008(16)
B10 0.0453(19) 0.035(2) 0.0371(18) 0.0068(15) -0.0044(15) 0.0020(16)
B11 0.041(2) 0.058(3) 0.0368(18) 0.0077(19) -0.0111(16) -0.0059(18)
B12 0.056(2) 0.051(3) 0.0305(17) -0.0019(17) -0.0052(16) 0.0018(19)
C3 0.111(4) 0.039(2) 0.070(3) 0.015(2) -0.038(3) -0.009(2)
C4 0.0381(15) 0.045(2) 0.0331(15) -0.0056(15) -0.0067(12) 0.0003(14)
C5 0.058(2) 0.048(2) 0.0371(17) 0.0047(16) -0.0065(15) 0.0031(17)
C6 0.064(2) 0.068(3) 0.053(2) 0.002(2) -0.0164(19) 0.018(2)
C7 0.045(2) 0.075(3) 0.066(2) -0.018(2) -0.019(2) 0.010(2)
C8 0.0463(19) 0.052(2) 0.069(2) -0.010(2) -0.0084(17) -0.0080(17)

loop_
_atom_type_symbol
_atom_type_description
_atom_type_scat_dispersion_real
_atom_type_scat_dispersion_imag
_atom_type_scat_source
C C 0.0137 0.0067 'International Tables Vol C Tables 4.2.6.8 and 6.1.1.4'
H H 0.0000 0.0000 'International Tables Vol C Tables 4.2.6.8 and 6.1.1.4'
B B 0.0070 0.0029 'International Tables Vol C Tables 4.2.6.8 and 6.1.1.4'
N N 0.0241 0.0134 'International Tables Vol C Tables 4.2.6.8 and 6.1.1.4'
O O 0.0389 0.0241 'International Tables Vol C Tables 4.2.6.8 and 6.1.1.4'
S S 0.2925 0.4295 'International Tables Vol C Tables 4.2.6.8 and 6.1.1.4'

loop_
_geom_angle_atom_site_label_1
_geom_angle_atom_site_label_2
_geom_angle_atom_site_label_3
_geom_angle
_geom_angle_site_symmetry_1
_geom_angle_site_symmetry_3
_geom_angle_publ_flag
C4 S1 C1 105.21(15) . . ?
B4 O1 H1 110(3) . . ?
C4 N1 C8 116.5(3) . . ?
B5 C1 B3 114.4(3) . . ?
B5 C1 C2 109.5(2) . . ?
B3 C1 C2 59.8(2) . . ?
B5 C1 B6 62.1(2) . . ?
B3 C1 B6 112.0(3) . . ?
C2 C1 B6 60.1(2) . . ?
B5 C1 B4 63.5(2) . . ?
B3 C1 B4 63.8(2) . . ?
C2 C1 B4 111.3(2) . . ?
B6 C1 B4 114.9(2) . . ?
B5 C1 S1 116.6(2) . . ?
B3 C1 S1 123.9(2) . . ?
C2 C1 S1 119.4(2) . . ?
B6 C1 S1 111.4(2) . . ?
B4 C1 S1 123.3(2) . . ?
C3 C2 B7 121.6(3) . . ?
C3 C2 B8 121.4(4) . . ?
B7 C2 B8 62.5(3) . . ?
C3 C2 B3 116.8(3) . . ?
B7 C2 B3 114.4(3) . . ?
B8 C2 B3 63.4(2) . . ?
C3 C2 C1 118.4(3) . . ?
B7 C2 C1 110.1(3) . . ?
B8 C2 C1 110.3(3) . . ?
B3 C2 C1 60.0(2) . . ?
C3 C2 B6 117.5(4) . . ?
B7 C2 B6 62.6(2) . . ?
B8 C2 B6 113.7(3) . . ?
B3 C2 B6 112.4(3) . . ?
C1 C2 B6 60.3(2) . . ?
C2 B3 C1 60.2(2) . . ?
C2 B3 B9 104.9(3) . . ?
C1 B3 B9 104.8(2) . . ?
C2 B3 B8 58.0(2) . . ?
C1 B3 B8 106.2(3) . . ?
B9 B3 B8 59.8(2) . . ?
C2 B3 B4 107.7(3) . . ?
C1 B3 B4 58.93(19) . . ?
B9 B3 B4 59.8(2) . . ?
B8 B3 B4 108.6(3) . . ?
C2 B3 H3 122.9 . . ?
C1 B3 H3 123.3 . . ?
B9 B3 H3 123.6 . . ?
B8 B3 H3 122.2 . . ?
B4 B3 H3 121.2 . . ?
O1 B4 C1 120.9(3) . . ?
O1 B4 B10 127.8(3) . . ?
C1 B4 B10 102.5(2) . . ?
O1 B4 B9 127.1(3) . . ?
C1 B4 B9 102.7(3) . . ?
B10 B4 B9 59.8(2) . . ?
O1 B4 B5 122.3(3) . . ?
C1 B4 B5 57.20(19) . . ?
B10 B4 B5 58.6(2) . . ?
B9 B4 B5 105.5(3) . . ?
O1 B4 B3 121.5(3) . . ?
C1 B4 B3 57.3(2) . . ?
B10 B4 B3 105.4(3) . . ?
B9 B4 B3 58.8(2) . . ?
B5 B4 B3 104.1(3) . . ?
C1 B5 B11 106.2(3) . . ?
C1 B5 B10 105.3(2) . . ?
B11 B5 B10 60.7(2) . . ?
C1 B5 B6 59.6(2) . . ?
B11 B5 B6 60.0(2) . . ?
B10 B5 B6 108.3(3) . . ?
C1 B5 B4 59.30(19) . . ?
B11 B5 B4 109.7(3) . . ?
B10 B5 B4 60.1(2) . . ?
B6 B5 B4 109.4(3) . . ?
C1 B5 H5 124.0 . . ?
B11 B5 H5 121.4 . . ?
B10 B5 H5 122.3 . . ?
B6 B5 H5 121.0 . . ?
B4 B5 H5 120.5 . . ?
C2 B6 C1 59.60(19) . . ?
C2 B6 B11 105.1(3) . . ?
C1 B6 B11 105.0(3) . . ?
C2 B6 B5 106.1(2) . . ?
C1 B6 B5 58.29(19) . . ?
B11 B6 B5 59.7(2) . . ?
C2 B6 B7 57.9(2) . . ?
C1 B6 B7 105.9(3) . . ?
B11 B6 B7 60.3(2) . . ?
B5 B6 B7 108.0(3) . . ?
C2 B6 H6 123.5 . . ?
C1 B6 H6 123.5 . . ?
B11 B6 H6 123.0 . . ?
B5 B6 H6 122.1 . . ?
B7 B6 H6 122.2 . . ?
C2 B7 B8 58.8(2) . . ?
C2 B7 B12 105.2(3) . . ?
B8 B7 B12 60.0(3) . . ?
C2 B7 B6 59.5(2) . . ?
B8 B7 B6 108.2(3) . . ?
B12 B7 B6 107.5(3) . . ?
C2 B7 B11 105.8(3) . . ?
B8 B7 B11 108.5(3) . . ?
B12 B7 B11 60.2(2) . . ?
B6 B7 B11 59.6(2) . . ?
C2 B7 H7 124.0 . . ?
B8 B7 H7 121.3 . . ?
B12 B7 H7 122.5 . . ?
B6 B7 H7 121.7 . . ?
B11 B7 H7 122.0 . . ?
C2 B8 B7 58.7(2) . . ?
C2 B8 B12 105.3(3) . . ?
B7 B8 B12 60.3(3) . . ?
C2 B8 B9 105.5(3) . . ?
B7 B8 B9 108.5(3) . . ?
B12 B8 B9 60.2(2) . . ?
C2 B8 B3 58.6(2) . . ?
B7 B8 B3 107.5(3) . . ?
B12 B8 B3 107.6(3) . . ?
B9 B8 B3 59.9(2) . . ?
C2 B8 H8 124.3 . . ?
B7 B8 H8 121.4 . . ?
B12 B8 H8 122.2 . . ?
B9 B8 H8 121.9 . . ?
B3 B8 H8 122.0 . . ?
B12 B9 B8 59.5(2) . . ?
B12 B9 B3 107.4(3) . . ?
B8 B9 B3 60.3(2) . . ?
B12 B9 B10 59.4(2) . . ?
B8 B9 B10 107.4(3) . . ?
B3 B9 B10 107.6(3) . . ?
B12 B9 B4 108.7(3) . . ?
B8 B9 B4 110.3(3) . . ?
B3 B9 B4 61.4(2) . . ?
B10 B9 B4 60.0(2) . . ?
B12 B9 H9 122.3 . . ?
B8 B9 H9 121.3 . . ?
B3 B9 H9 121.6 . . ?
B10 B9 H9 122.5 . . ?
B4 B9 H9 120.1 . . ?
B5 B10 B12 107.7(3) . . ?
B5 B10 B11 59.5(2) . . ?
B12 B10 B11 60.2(2) . . ?
B5 B10 B9 107.9(3) . . ?
B12 B10 B9 60.0(2) . . ?
B11 B10 B9 108.0(3) . . ?
B5 B10 B4 61.3(2) . . ?
B12 B10 B4 109.3(3) . . ?
B11 B10 B4 109.6(3) . . ?
B9 B10 B4 60.2(2) . . ?
B5 B10 H10 121.9 . . ?
B12 B10 H10 121.5 . . ?
B11 B10 H10 121.5 . . ?
B9 B10 H10 122.0 . . ?
B4 B10 H10 120.2 . . ?
B5 B11 B6 60.3(2) . . ?
B5 B11 B12 107.5(3) . . ?
B6 B11 B12 107.6(3) . . ?
B5 B11 B7 108.3(3) . . ?
B6 B11 B7 60.1(2) . . ?
B12 B11 B7 59.7(3) . . ?
B5 B11 B10 59.8(2) . . ?
B6 B11 B10 107.9(3) . . ?
B12 B11 B10 59.5(2) . . ?
B7 B11 B10 107.6(3) . . ?
B5 B11 H11 121.6 . . ?
B6 B11 H11 121.7 . . ?
B12 B11 H11 122.3 . . ?
B7 B11 H11 121.7 . . ?
B10 B11 H11 122.0 . . ?
B8 B12 B10 108.9(3) . . ?
B8 B12 B7 59.6(3) . . ?
B10 B12 B7 108.6(3) . . ?
B8 B12 B9 60.3(3) . . ?
B10 B12 B9 60.6(2) . . ?
B7 B12 B9 108.0(3) . . ?
B8 B12 B11 108.2(3) . . ?
B10 B12 B11 60.3(2) . . ?
B7 B12 B11 60.2(2) . . ?
B9 B12 B11 108.6(3) . . ?
B8 B12 H12 121.5 . . ?
B10 B12 H12 121.0 . . ?
B7 B12 H12 121.8 . . ?
B9 B12 H12 121.4 . . ?
B11 B12 H12 121.5 . . ?
C2 C3 H3A 109.5 . . ?
C2 C3 H3B 109.5 . . ?
H3A C3 H3B 109.5 . . ?
C2 C3 H3C 109.5 . . ?
H3A C3 H3C 109.5 . . ?
H3B C3 H3C 109.5 . . ?
N1 C4 C5 123.7(3) . . ?
N1 C4 S1 118.4(2) . . ?
C5 C4 S1 117.7(3) . . ?
C6 C5 C4 118.2(4) . . ?
C6 C5 H5A 120.9 . . ?
C4 C5 H5A 120.9 . . ?
C7 C6 C5 119.1(4) . . ?
C7 C6 H6A 120.5 . . ?
C5 C6 H6A 120.5 . . ?
C6 C7 C8 119.1(4) . . ?
C6 C7 H7A 120.4 . . ?
C8 C7 H7A 120.4 . . ?
N1 C8 C7 123.4(4) . . ?
N1 C8 H8A 118.3 . . ?
C7 C8 H8A 118.3 . . ?

loop_
_geom_bond_atom_site_label_1
_geom_bond_atom_site_label_2
_geom_bond_distance
_geom_bond_site_symmetry_2
_geom_bond_publ_flag
S1 C4 1.778(3) . ?
S1 C1 1.779(3) . ?
O1 B4 1.371(4) . ?
O1 H1 0.82(4) . ?
N1 C4 1.333(4) . ?
N1 C8 1.341(5) . ?
C1 B5 1.701(5) . ?
C1 B3 1.709(5) . ?
C1 C2 1.712(5) . ?
C1 B6 1.724(4) . ?
C1 B4 1.740(5) . ?
C2 C3 1.519(5) . ?
C2 B7 1.692(5) . ?
C2 B8 1.692(6) . ?
C2 B3 1.704(5) . ?
C2 B6 1.721(6) . ?
B3 B9 1.776(5) . ?
B3 B8 1.784(6) . ?
B3 B4 1.823(5) . ?
B3 H3 1.1000 . ?
B4 B10 1.791(5) . ?
B4 B9 1.795(5) . ?
B4 B5 1.811(5) . ?
B5 B11 1.757(6) . ?
B5 B10 1.763(5) . ?
B5 B6 1.767(6) . ?
B5 H5 1.1000 . ?
B6 B11 1.762(6) . ?
B6 B7 1.773(6) . ?
B6 H6 1.1000 . ?
B7 B8 1.755(7) . ?
B7 B12 1.767(6) . ?
B7 B11 1.776(6) . ?
B7 H7 1.1000 . ?
B8 B12 1.762(6) . ?
B8 B9 1.776(7) . ?
B8 H8 1.1000 . ?
B9 B12 1.775(6) . ?
B9 B10 1.786(5) . ?
B9 H9 1.1000 . ?
B10 B12 1.765(6) . ?
B10 B11 1.778(6) . ?
B10 H10 1.1000 . ?
B11 B12 1.776(6) . ?
B11 H11 1.1000 . ?
B12 H12 1.1000 . ?
C3 H3A 0.9600 . ?
C3 H3B 0.9600 . ?
C3 H3C 0.9600 . ?
C4 C5 1.382(5) . ?
C5 C6 1.375(5) . ?
C5 H5A 0.9300 . ?
C6 C7 1.366(6) . ?
C6 H6A 0.9300 . ?
C7 C8 1.370(6) . ?
C7 H7A 0.9300 . ?
C8 H8A 0.9300 . ?
